data_1556386
loop_
_publ_author_name
'Qiu, Youai'
'Ma, Dengke'
'Kong, Wangqing'
'Fu, Chunling'
'Ma, Shengming'

_publ_section_title
;
 Regiocontrolled 1,2-migration in cyclization of
 1-(indol-2-yl)-3-alkyn-1-ols: (Ph3P)Au+vs. PtCl4
;
_journal_issue 1
_journal_name_full 'Org. Chem. Front.'
_journal_page_first 62
_journal_paper_doi 10.1039/C3QO00006K
_journal_volume 1
_journal_year 2014
_chemical_formula_moiety 'C21 H27 N'
_chemical_formula_sum 'C21 H27 N'
_chemical_formula_weight 293.44
_space_group_IT_number 61
_space_group_name_Hall '-P 2ac 2ab'
_space_group_name_H-M_alt 'P b c a'
_symmetry_cell_setting orthorhombic
_symmetry_space_group_name_Hall '-P 2ac 2ab'
_symmetry_space_group_name_H-M 'P b c a'
_atom_sites_solution_hydrogens geom
_atom_sites_solution_primary direct
_atom_sites_solution_secondary difmap
_audit_creation_method SHELXL-97
_cell_angle_alpha 90.00
_cell_angle_beta 90.00
_cell_angle_gamma 90.00
_cell_formula_units_Z 8
_cell_length_a 9.2391(3)
_cell_length_b 17.1518(6)
_cell_length_c 22.2035(6)
_cell_measurement_reflns_used 4531
_cell_measurement_temperature 293(2)
_cell_measurement_theta_max 29.3164
_cell_measurement_theta_min 2.8625
_cell_volume 3518.53(19)
_computing_cell_refinement 'CrysAlis PRO (Oxford Diffraction, 2010)'
_computing_data_collection 'CrysAlis PRO'
_computing_data_reduction 'CrysAlis PRO'
_computing_molecular_graphics 'OLEX2 (Dolomanov et al., 2009)'
_computing_publication_material OLEX2
_computing_structure_refinement 'SHELXL-97 (Sheldrick, 2008)'
_computing_structure_solution 'SHELXS-97 (Sheldrick, 2008)'
_diffrn_ambient_temperature 293(2)
_diffrn_detector_area_resol_mean 10.3592
_diffrn_measured_fraction_theta_full 0.999
_diffrn_measured_fraction_theta_max 0.999
_diffrn_measurement_device_type 'Xcalibur, Atlas, Gemini ultra'
_diffrn_measurement_method '\w scans'
_diffrn_radiation_monochromator graphite
_diffrn_radiation_source 'fine-focus sealed tube'
_diffrn_radiation_type MoK\a
_diffrn_radiation_wavelength 0.71073
_diffrn_reflns_av_R_equivalents 0.0352
_diffrn_reflns_av_sigmaI/netI 0.0199
_diffrn_reflns_limit_h_max 9
_diffrn_reflns_limit_h_min -11
_diffrn_reflns_limit_k_max 20
_diffrn_reflns_limit_k_min -16
_diffrn_reflns_limit_l_max 26
_diffrn_reflns_limit_l_min -26
_diffrn_reflns_number 21053
_diffrn_reflns_theta_full 25.34
_diffrn_reflns_theta_max 25.34
_diffrn_reflns_theta_min 2.87
_exptl_absorpt_coefficient_mu 0.063
_exptl_absorpt_correction_T_max 0.9906
_exptl_absorpt_correction_T_min 0.9801
_exptl_absorpt_correction_type multi-scan
_exptl_absorpt_process_details
;
CrysAlis PRO (Oxford Diffraction, 2010) 
;
_exptl_crystal_colour colorless
_exptl_crystal_density_diffrn 1.108
_exptl_crystal_density_method 'not measured'
_exptl_crystal_description platelet
_exptl_crystal_F_000 1280
_exptl_crystal_size_max 0.32
_exptl_crystal_size_mid 0.28
_exptl_crystal_size_min 0.15
_refine_diff_density_max 0.170
_refine_diff_density_min -0.143
_refine_diff_density_rms 0.032
_refine_ls_extinction_method none
_refine_ls_goodness_of_fit_ref 1.026
_refine_ls_hydrogen_treatment constr
_refine_ls_matrix_type full
_refine_ls_number_parameters 203
_refine_ls_number_reflns 3218
_refine_ls_number_restraints 0
_refine_ls_restrained_S_all 1.026
_refine_ls_R_factor_all 0.0676
_refine_ls_R_factor_gt 0.0479
_refine_ls_shift/su_max 0.000
_refine_ls_shift/su_mean 0.000
_refine_ls_structure_factor_coef Fsqd
_refine_ls_weighting_details 'calc w=1/[\s^2^(Fo^2^)+(0.0577P)^2^+0.9709P] where P=(Fo^2^+2Fc^2^)/3'
_refine_ls_weighting_scheme calc
_refine_ls_wR_factor_gt 0.1184
_refine_ls_wR_factor_ref 0.1320
_reflns_number_gt 2414
_reflns_number_total 3218
_reflns_threshold_expression >2sigma(I)
_cod_data_source_file c3qo00006k.txt
_cod_data_source_block 110428_kwq_15_35
_cod_database_code 1556386

loop_
_symmetry_equiv_pos_as_xyz
'x, y, z'
'-x+1/2, -y, z+1/2'
'x+1/2, -y+1/2, -z'
'-x, y+1/2, -z+1/2'
'-x, -y, -z'
'x-1/2, y, -z-1/2'
'-x-1/2, y-1/2, z'
'x, -y-1/2, z-1/2'

loop_
_atom_site_label
_atom_site_type_symbol
_atom_site_fract_x
_atom_site_fract_y
_atom_site_fract_z
_atom_site_U_iso_or_equiv
_atom_site_adp_type
_atom_site_occupancy
_atom_site_symmetry_multiplicity
_atom_site_calc_flag
_atom_site_refinement_flags
N1 N 0.98833(15) 0.67571(8) -0.00153(6) 0.0536(4) Uani 1 1 d .
C1 C 1.0723(2) 0.79335(12) 0.05511(10) 0.0692(6) Uani 1 1 d .
H1 H 1.1307 0.8126 0.0244 0.083 Uiso 1 1 calc R
C2 C 1.0602(2) 0.83186(12) 0.10913(11) 0.0743(6) Uani 1 1 d .
H2 H 1.1121 0.8778 0.1145 0.089 Uiso 1 1 calc R
C3 C 0.9739(2) 0.80521(11) 0.15600(9) 0.0653(5) Uani 1 1 d .
C4 C 0.89596(19) 0.73715(10) 0.14791(8) 0.0548(4) Uani 1 1 d .
H4 H 0.8373 0.7187 0.1788 0.066 Uiso 1 1 calc R
C5 C 0.90451(16) 0.69589(9) 0.09377(7) 0.0453(4) Uani 1 1 d .
C6 C 0.99417(18) 0.72458(10) 0.04788(8) 0.0521(4) Uani 1 1 d .
C7 C 0.9655(3) 0.84880(14) 0.21523(11) 0.1011(8) Uani 1 1 d .
H7B H 0.9302 0.9007 0.2082 0.152 Uiso 1 1 calc R
H7C H 1.0601 0.8514 0.2330 0.152 Uiso 1 1 calc R
H7A H 0.9009 0.8220 0.2420 0.152 Uiso 1 1 calc R
C8 C 0.83904(16) 0.62566(9) 0.07042(7) 0.0421(4) Uani 1 1 d .
C9 C 0.74071(17) 0.57196(9) 0.09495(7) 0.0450(4) Uani 1 1 d .
C10 C 0.69844(17) 0.51111(10) 0.05845(8) 0.0519(4) Uani 1 1 d .
H10 H 0.6332 0.4749 0.0738 0.062 Uiso 1 1 calc R
C11 C 0.74844(18) 0.50090(10) -0.00033(8) 0.0512(4) Uani 1 1 d .
C12 C 0.84749(17) 0.55242(10) -0.02552(7) 0.0489(4) Uani 1 1 d .
C13 C 0.89224(16) 0.61496(9) 0.01105(7) 0.0443(4) Uani 1 1 d .
C14 C 0.9019(2) 0.53872(12) -0.08869(8) 0.0665(5) Uani 1 1 d .
H14C H 0.8952 0.5862 -0.1114 0.100 Uiso 1 1 calc R
H14A H 0.8442 0.4992 -0.1077 0.100 Uiso 1 1 calc R
H14B H 1.0010 0.5220 -0.0872 0.100 Uiso 1 1 calc R
C15 C 0.6918(2) 0.43174(12) -0.03566(9) 0.0719(6) Uani 1 1 d .
H15B H 0.6373 0.4500 -0.0697 0.108 Uiso 1 1 calc R
H15A H 0.6306 0.4007 -0.0103 0.108 Uiso 1 1 calc R
H15C H 0.7718 0.4007 -0.0494 0.108 Uiso 1 1 calc R
C16 C 1.0716(2) 0.69081(13) -0.05601(8) 0.0675(5) Uani 1 1 d .
H16A H 1.0969 0.6415 -0.0746 0.081 Uiso 1 1 calc R
H16B H 1.1608 0.7171 -0.0452 0.081 Uiso 1 1 calc R
C17 C 0.9903(3) 0.74011(13) -0.10110(9) 0.0853(7) Uani 1 1 d .
H17B H 1.0455 0.7438 -0.1376 0.128 Uiso 1 1 calc R
H17C H 0.9756 0.7913 -0.0848 0.128 Uiso 1 1 calc R
H17A H 0.8983 0.7165 -0.1095 0.128 Uiso 1 1 calc R
C18 C 0.68886(17) 0.57684(10) 0.15908(7) 0.0510(4) Uani 1 1 d .
H18A H 0.6006 0.5466 0.1631 0.061 Uiso 1 1 calc R
H18B H 0.6660 0.6307 0.1684 0.061 Uiso 1 1 calc R
C19 C 0.7997(2) 0.54703(11) 0.20431(7) 0.0585(5) Uani 1 1 d .
H19A H 0.8215 0.4930 0.1951 0.070 Uiso 1 1 calc R
H19B H 0.8884 0.5767 0.1996 0.070 Uiso 1 1 calc R
C20 C 0.7510(2) 0.55240(12) 0.26964(8) 0.0714(6) Uani 1 1 d .
H20A H 0.6581 0.5265 0.2736 0.086 Uiso 1 1 calc R
H20B H 0.8198 0.5244 0.2946 0.086 Uiso 1 1 calc R
C21 C 0.7371(3) 0.63431(14) 0.29323(9) 0.0931(8) Uani 1 1 d .
H21A H 0.6693 0.6627 0.2689 0.140 Uiso 1 1 calc R
H21C H 0.8297 0.6596 0.2918 0.140 Uiso 1 1 calc R
H21B H 0.7033 0.6329 0.3341 0.140 Uiso 1 1 calc R

loop_
_atom_site_aniso_label
_atom_site_aniso_U_11
_atom_site_aniso_U_22
_atom_site_aniso_U_33
_atom_site_aniso_U_23
_atom_site_aniso_U_13
_atom_site_aniso_U_12
N1 0.0506(8) 0.0599(9) 0.0502(8) 0.0127(7) 0.0076(6) -0.0018(7)
C1 0.0591(11) 0.0652(12) 0.0835(14) 0.0167(11) 0.0034(10) -0.0119(10)
C2 0.0717(13) 0.0541(11) 0.0970(17) 0.0050(11) -0.0110(12) -0.0145(10)
C3 0.0726(12) 0.0483(11) 0.0750(13) -0.0021(9) -0.0120(10) -0.0009(9)
C4 0.0586(10) 0.0496(10) 0.0562(10) 0.0033(8) -0.0029(8) 0.0026(8)
C5 0.0422(8) 0.0434(9) 0.0504(9) 0.0078(7) -0.0025(7) 0.0047(7)
C6 0.0456(9) 0.0510(10) 0.0597(10) 0.0119(8) -0.0015(8) -0.0010(8)
C7 0.133(2) 0.0711(15) 0.0989(18) -0.0248(13) -0.0090(16) -0.0133(15)
C8 0.0395(8) 0.0442(9) 0.0426(8) 0.0070(7) -0.0011(6) 0.0049(7)
C9 0.0420(8) 0.0467(9) 0.0461(9) 0.0055(7) 0.0003(7) 0.0042(7)
C10 0.0459(9) 0.0512(10) 0.0585(10) 0.0045(8) 0.0012(7) -0.0036(8)
C11 0.0487(9) 0.0524(9) 0.0524(9) -0.0019(7) -0.0065(8) 0.0060(8)
C12 0.0474(9) 0.0566(10) 0.0428(9) 0.0033(7) -0.0047(7) 0.0128(8)
C13 0.0393(8) 0.0488(9) 0.0449(9) 0.0107(7) -0.0005(7) 0.0062(7)
C14 0.0754(13) 0.0753(13) 0.0489(10) 0.0006(9) 0.0005(9) 0.0086(10)
C15 0.0733(13) 0.0687(13) 0.0738(13) -0.0140(10) -0.0101(10) -0.0005(10)
C16 0.0565(11) 0.0835(14) 0.0625(12) 0.0166(10) 0.0167(9) -0.0057(10)
C17 0.1022(17) 0.0869(16) 0.0668(13) 0.0301(11) 0.0122(12) -0.0060(13)
C18 0.0475(9) 0.0539(10) 0.0515(9) 0.0058(8) 0.0090(7) 0.0008(8)
C19 0.0629(11) 0.0610(11) 0.0517(10) 0.0115(8) 0.0080(8) 0.0100(9)
C20 0.0806(13) 0.0832(14) 0.0504(11) 0.0119(10) 0.0084(10) 0.0108(11)
C21 0.127(2) 0.0978(18) 0.0542(12) -0.0067(11) 0.0103(13) 0.0050(16)

loop_
_atom_type_symbol
_atom_type_description
_atom_type_scat_dispersion_real
_atom_type_scat_dispersion_imag
_atom_type_scat_source
C C 0.0033 0.0016 'International Tables Vol C Tables 4.2.6.8 and 6.1.1.4'
H H 0.0000 0.0000 'International Tables Vol C Tables 4.2.6.8 and 6.1.1.4'
N N 0.0061 0.0033 'International Tables Vol C Tables 4.2.6.8 and 6.1.1.4'

loop_
_geom_angle_atom_site_label_1
_geom_angle_atom_site_label_2
_geom_angle_atom_site_label_3
_geom_angle
C6 N1 C13 108.57(13)
C6 N1 C16 122.06(15)
C13 N1 C16 129.36(15)
C2 C1 C6 117.79(18)
C2 C1 H1 121.1
C6 C1 H1 121.1
C1 C2 C3 122.86(19)
C1 C2 H2 118.6
C3 C2 H2 118.6
C4 C3 C2 118.66(18)
C4 C3 C7 120.18(19)
C2 C3 C7 121.16(19)
C3 C4 C5 120.65(17)
C3 C4 H4 119.7
C5 C4 H4 119.7
C4 C5 C6 118.74(16)
C4 C5 C8 135.05(15)
C6 C5 C8 106.21(14)
N1 C6 C1 128.75(16)
N1 C6 C5 109.93(14)
C1 C6 C5 121.31(17)
C3 C7 H7B 109.5
C3 C7 H7C 109.5
H7B C7 H7C 109.5
C3 C7 H7A 109.5
H7B C7 H7A 109.5
H7C C7 H7A 109.5
C9 C8 C13 119.99(14)
C9 C8 C5 132.77(15)
C13 C8 C5 107.24(13)
C10 C9 C8 116.89(14)
C10 C9 C18 120.56(15)
C8 C9 C18 122.46(15)
C9 C10 C11 123.46(16)
C9 C10 H10 118.3
C11 C10 H10 118.3
C12 C11 C10 120.97(16)
C12 C11 C15 121.11(16)
C10 C11 C15 117.91(16)
C11 C12 C13 116.48(15)
C11 C12 C14 119.65(16)
C13 C12 C14 123.87(16)
N1 C13 C12 129.77(15)
N1 C13 C8 108.02(14)
C12 C13 C8 122.20(14)
C12 C14 H14C 109.5
C12 C14 H14A 109.5
H14C C14 H14A 109.5
C12 C14 H14B 109.5
H14C C14 H14B 109.5
H14A C14 H14B 109.5
C11 C15 H15B 109.5
C11 C15 H15A 109.5
H15B C15 H15A 109.5
C11 C15 H15C 109.5
H15B C15 H15C 109.5
H15A C15 H15C 109.5
N1 C16 C17 112.80(16)
N1 C16 H16A 109.0
C17 C16 H16A 109.0
N1 C16 H16B 109.0
C17 C16 H16B 109.0
H16A C16 H16B 107.8
C16 C17 H17B 109.5
C16 C17 H17C 109.5
H17B C17 H17C 109.5
C16 C17 H17A 109.5
H17B C17 H17A 109.5
H17C C17 H17A 109.5
C9 C18 C19 113.04(13)
C9 C18 H18A 109.0
C19 C18 H18A 109.0
C9 C18 H18B 109.0
C19 C18 H18B 109.0
H18A C18 H18B 107.8
C20 C19 C18 114.18(15)
C20 C19 H19A 108.7
C18 C19 H19A 108.7
C20 C19 H19B 108.7
C18 C19 H19B 108.7
H19A C19 H19B 107.6
C21 C20 C19 114.42(17)
C21 C20 H20A 108.7
C19 C20 H20A 108.7
C21 C20 H20B 108.7
C19 C20 H20B 108.7
H20A C20 H20B 107.6
C20 C21 H21A 109.5
C20 C21 H21C 109.5
H21A C21 H21C 109.5
C20 C21 H21B 109.5
H21A C21 H21B 109.5
H21C C21 H21B 109.5

loop_
_geom_bond_atom_site_label_1
_geom_bond_atom_site_label_2
_geom_bond_distance
N1 C6 1.382(2)
N1 C13 1.397(2)
N1 C16 1.457(2)
C1 C2 1.374(3)
C1 C6 1.392(3)
C1 H1 0.9300
C2 C3 1.389(3)
C2 H2 0.9300
C3 C4 1.383(3)
C3 C7 1.515(3)
C4 C5 1.397(2)
C4 H4 0.9300
C5 C6 1.402(2)
C5 C8 1.444(2)
C7 H7B 0.9600
C7 H7C 0.9600
C7 H7A 0.9600
C8 C9 1.404(2)
C8 C13 1.419(2)
C9 C10 1.378(2)
C9 C18 1.505(2)
C10 C11 1.396(2)
C10 H10 0.9300
C11 C12 1.390(2)
C11 C15 1.515(3)
C12 C13 1.407(2)
C12 C14 1.508(2)
C14 H14C 0.9600
C14 H14A 0.9600
C14 H14B 0.9600
C15 H15B 0.9600
C15 H15A 0.9600
C15 H15C 0.9600
C16 C17 1.510(3)
C16 H16A 0.9700
C16 H16B 0.9700
C17 H17B 0.9600
C17 H17C 0.9600
C17 H17A 0.9600
C18 C19 1.523(2)
C18 H18A 0.9700
C18 H18B 0.9700
C19 C20 1.522(2)
C19 H19A 0.9700
C19 H19B 0.9700
C20 C21 1.505(3)
C20 H20A 0.9700
C20 H20B 0.9700
C21 H21A 0.9600
C21 H21C 0.9600
C21 H21B 0.9600

loop_
_geom_torsion_atom_site_label_1
_geom_torsion_atom_site_label_2
_geom_torsion_atom_site_label_3
_geom_torsion_atom_site_label_4
_geom_torsion
C6 C1 C2 C3 -0.2(3)
C1 C2 C3 C4 -0.3(3)
C1 C2 C3 C7 179.0(2)
C2 C3 C4 C5 0.3(3)
C7 C3 C4 C5 -179.08(19)
C3 C4 C5 C6 0.3(2)
C3 C4 C5 C8 -179.16(17)
C13 N1 C6 C1 -178.20(17)
C16 N1 C6 C1 1.1(3)
C13 N1 C6 C5 1.12(18)
C16 N1 C6 C5 -179.61(14)
C2 C1 C6 N1 -179.91(18)
C2 C1 C6 C5 0.8(3)
C4 C5 C6 N1 179.73(14)
C8 C5 C6 N1 -0.66(18)
C4 C5 C6 C1 -0.9(2)
C8 C5 C6 C1 178.72(15)
C4 C5 C8 C9 -0.4(3)
C6 C5 C8 C9 -179.93(16)
C4 C5 C8 C13 179.48(17)
C6 C5 C8 C13 -0.04(16)
C13 C8 C9 C10 -1.2(2)
C5 C8 C9 C10 178.67(15)
C13 C8 C9 C18 175.42(14)
C5 C8 C9 C18 -4.7(3)
C8 C9 C10 C11 0.2(2)
C18 C9 C10 C11 -176.55(15)
C9 C10 C11 C12 0.8(3)
C9 C10 C11 C15 -179.43(16)
C10 C11 C12 C13 -0.7(2)
C15 C11 C12 C13 179.58(15)
C10 C11 C12 C14 178.63(15)
C15 C11 C12 C14 -1.1(2)
C6 N1 C13 C12 178.06(16)
C16 N1 C13 C12 -1.1(3)
C6 N1 C13 C8 -1.12(17)
C16 N1 C13 C8 179.68(16)
C11 C12 C13 N1 -179.46(15)
C14 C12 C13 N1 1.2(3)
C11 C12 C13 C8 -0.4(2)
C14 C12 C13 C8 -179.67(15)
C9 C8 C13 N1 -179.38(13)
C5 C8 C13 N1 0.71(16)
C9 C8 C13 C12 1.4(2)
C5 C8 C13 C12 -178.55(14)
C6 N1 C16 C17 -90.0(2)
C13 N1 C16 C17 89.1(2)
C10 C9 C18 C19 99.08(19)
C8 C9 C18 C19 -77.4(2)
C9 C18 C19 C20 179.14(16)
C18 C19 C20 C21 -68.0(3)
